data_4074828
loop_
_publ_author_name
'Landis, Clark R.'
'Nelson, Ryan C.'
'Jin, Wiechang'
'Bowman, Amanda C.'

_publ_section_title
;
 Synthesis, Characterization, and Transition-Metal Complexes of
 3,4-Diazaphospholanes
;
_journal_coden_ASTM ORGND7
_journal_issue 6
_journal_name_full Organometallics
_journal_page_first 1377
_journal_page_last 1391
_journal_paper_doi 10.1021/om050922g
_journal_volume 25
_journal_year 2006
_chemical_formula_sum 'C35 H29 Cl N2 O5 P Rh'
_chemical_formula_weight 726.93
_space_group_IT_number 14
_symmetry_space_group_name_Hall '-P 2yn'
_symmetry_space_group_name_H-M 'P 1 21/n 1'
_atom_sites_solution_hydrogens geom
_atom_sites_solution_primary direct
_atom_sites_solution_secondary difmap
_audit_creation_method SHELXL-97
_cell_angle_alpha 90.00
_cell_angle_beta 115.4430(10)
_cell_angle_gamma 90.00
_cell_formula_units_Z 4
_cell_length_a 14.5786(6)
_cell_length_b 15.7776(7)
_cell_length_c 15.0241(6)
_cell_measurement_temperature 153(2)
_cell_volume 3120.6(2)
_computing_structure_refinement 'SHELXL-97 (Sheldrick, 1997)'
_computing_structure_solution 'SHELXS-97 (Sheldrick, 1990)'
_diffrn_ambient_temperature 153(2)
_diffrn_measured_fraction_theta_full 0.998
_diffrn_measured_fraction_theta_max 0.998
_diffrn_radiation_monochromator graphite
_diffrn_radiation_source 'fine-focus sealed tube'
_diffrn_radiation_type MoK\a
_diffrn_radiation_wavelength 0.71073
_diffrn_reflns_av_R_equivalents 0.0000
_diffrn_reflns_av_sigmaI/netI 0.0504
_diffrn_reflns_limit_h_max 16
_diffrn_reflns_limit_h_min -18
_diffrn_reflns_limit_k_max 19
_diffrn_reflns_limit_k_min 0
_diffrn_reflns_limit_l_max 18
_diffrn_reflns_limit_l_min 0
_diffrn_reflns_number 6355
_diffrn_reflns_theta_full 26.37
_diffrn_reflns_theta_max 26.37
_diffrn_reflns_theta_min 2.01
_exptl_absorpt_coefficient_mu 0.731
_exptl_absorpt_correction_T_max 0.8797
_exptl_absorpt_correction_T_min 0.8384
_exptl_crystal_density_diffrn 1.547
_exptl_crystal_density_method 'not measured'
_exptl_crystal_F_000 1480
_exptl_crystal_size_max 0.25
_exptl_crystal_size_mid 0.18
_exptl_crystal_size_min 0.18
_refine_diff_density_max 1.950
_refine_diff_density_min -1.384
_refine_diff_density_rms 0.098
_refine_ls_extinction_method none
_refine_ls_goodness_of_fit_ref 1.000
_refine_ls_hydrogen_treatment mixed
_refine_ls_matrix_type full
_refine_ls_number_parameters 319
_refine_ls_number_reflns 6355
_refine_ls_number_restraints 0
_refine_ls_restrained_S_all 1.000
_refine_ls_R_factor_all 0.0589
_refine_ls_R_factor_gt 0.0431
_refine_ls_shift/su_max 0.001
_refine_ls_shift/su_mean 0.000
_refine_ls_structure_factor_coef Fsqd
_refine_ls_weighting_details 'calc w=1/[\s^2^(Fo^2^)+(0.0660P)^2^+0.0000P] where P=(Fo^2^+2Fc^2^)/3'
_refine_ls_weighting_scheme calc
_refine_ls_wR_factor_gt 0.1099
_refine_ls_wR_factor_ref 0.1155
_reflns_number_gt 4656
_reflns_number_total 6355
_reflns_threshold_expression >2sigma(I)
_cod_data_source_file om050922gsi20051024_021932.cif
_cod_data_source_block lan01
_cod_database_code 4074828

loop_
_symmetry_equiv_pos_as_xyz
'x, y, z'
'-x+1/2, y+1/2, -z+1/2'
'-x, -y, -z'
'x-1/2, -y-1/2, z-1/2'

loop_
_atom_site_label
_atom_site_type_symbol
_atom_site_fract_x
_atom_site_fract_y
_atom_site_fract_z
_atom_site_U_iso_or_equiv
_atom_site_adp_type
_atom_site_occupancy
_atom_site_symmetry_multiplicity
_atom_site_calc_flag
_atom_site_refinement_flags
Rh Rh 0.18624(2) 0.172570(17) 0.697462(19) 0.02430(10) Uani 1 1 d .
Cl Cl 0.35904(7) 0.20040(7) 0.78855(7) 0.0418(3) Uani 1 1 d .
P P 0.15161(7) 0.16705(6) 0.82934(7) 0.0245(2) Uani 1 1 d .
O1 O 0.21377(19) 0.35759(16) 0.85809(19) 0.0355(6) Uani 1 1 d .
O2 O -0.03553(19) 0.29769(18) 0.94953(19) 0.0377(7) Uani 1 1 d .
O3 O 0.35880(18) 0.22396(16) 1.15362(18) 0.0321(6) Uani 1 1 d .
O4 O 0.2558(2) 0.05766(17) 1.0513(2) 0.0400(7) Uani 1 1 d .
N1 N 0.1142(2) 0.25339(18) 0.9585(2) 0.0253(6) Uani 1 1 d .
N2 N 0.2166(2) 0.22914(18) 1.0123(2) 0.0235(6) Uani 1 1 d .
C1 C 0.0363(3) 0.1904(3) 0.5924(3) 0.0389(10) Uani 1 1 d .
H1 H -0.0183 0.2137 0.6089 0.047 Uiso 1 1 calc R
C2 C 0.0604(3) 0.1046(3) 0.5986(3) 0.0341(9) Uani 1 1 d .
H2 H 0.0248 0.0607 0.6203 0.041 Uiso 1 1 calc R
C3 C 0.0974(3) 0.0879(3) 0.5184(3) 0.0370(9) Uani 1 1 d .
H3 H 0.0993 0.0276 0.4988 0.044 Uiso 1 1 calc R
C4 C 0.0309(3) 0.1490(3) 0.4379(3) 0.0449(11) Uani 1 1 d .
H4A H -0.0422 0.1345 0.4101 0.054 Uiso 1 1 calc R
H4B H 0.0529 0.1556 0.3845 0.054 Uiso 1 1 calc R
C5 C 0.0590(3) 0.2252(3) 0.5082(3) 0.0420(10) Uani 1 1 d .
H5 H 0.0278 0.2810 0.4793 0.050 Uiso 1 1 calc R
C6 C 0.1743(3) 0.2202(3) 0.5549(3) 0.0397(10) Uani 1 1 d .
H6 H 0.2187 0.2660 0.5488 0.048 Uiso 1 1 calc R
C7 C 0.1986(3) 0.1366(3) 0.5613(3) 0.0358(9) Uani 1 1 d .
H7 H 0.2625 0.1146 0.5603 0.043 Uiso 1 1 calc R
C8 C 0.0832(2) 0.07452(14) 0.8409(3) 0.0590(6) Uani 1 1 d G
C9 C 0.0006(2) 0.07843(14) 0.8639(3) 0.0590(6) Uani 1 1 d G
H9 H -0.0228 0.1317 0.8752 0.071 Uiso 1 1 calc R
C10 C -0.0478(2) 0.00435(17) 0.8703(3) 0.0590(6) Uani 1 1 d G
H10 H -0.1043 0.0070 0.8860 0.071 Uiso 1 1 calc R
C11 C -0.0136(2) -0.07364(14) 0.8537(3) 0.0590(6) Uani 1 1 d G
H11 H -0.0467 -0.1243 0.8581 0.071 Uiso 1 1 calc R
C12 C 0.0690(2) -0.07755(14) 0.8307(3) 0.0590(6) Uani 1 1 d G
H12 H 0.0924 -0.1309 0.8193 0.071 Uiso 1 1 calc R
C13 C 0.1174(2) -0.00347(18) 0.8243(3) 0.0590(6) Uani 1 1 d G
H13 H 0.1739 -0.0061 0.8086 0.071 Uiso 1 1 calc R
C14 C 0.0843(3) 0.2587(2) 0.8518(2) 0.0251(8) Uani 1 1 d .
H14 H 0.0093 0.2499 0.8154 0.030 Uiso 1 1 calc R
C15 C 0.1121(3) 0.3397(2) 0.8205(3) 0.0276(8) Uani 1 1 d .
C16 C 0.0576(3) 0.4003(3) 0.7573(3) 0.0440(10) Uani 1 1 d .
H16 H -0.0142 0.4025 0.7211 0.053 Uiso 1 1 calc R
C17 C 0.1295(4) 0.4608(3) 0.7559(3) 0.0537(12) Uani 1 1 d .
H17 H 0.1148 0.5115 0.7182 0.064 Uiso 1 1 calc R
C18 C 0.2201(4) 0.4333(3) 0.8165(3) 0.0458(11) Uani 1 1 d .
H18 H 0.2819 0.4621 0.8296 0.055 Uiso 1 1 calc R
C19 C 0.0537(3) 0.2796(2) 1.0013(3) 0.0277(8) Uani 1 1 d .
C20 C 0.1018(3) 0.2820(2) 1.1088(3) 0.0259(8) Uani 1 1 d .
C21 C 0.0438(3) 0.3007(2) 1.1604(3) 0.0323(9) Uani 1 1 d .
H21 H -0.0264 0.3135 1.1251 0.039 Uiso 1 1 calc R
C22 C 0.0874(3) 0.3007(3) 1.2610(3) 0.0368(9) Uani 1 1 d .
H22 H 0.0477 0.3147 1.2952 0.044 Uiso 1 1 calc R
C23 C 0.1894(3) 0.2805(3) 1.3137(3) 0.0359(9) Uani 1 1 d .
H23 H 0.2184 0.2786 1.3837 0.043 Uiso 1 1 calc R
C24 C 0.2489(3) 0.2631(2) 1.2650(3) 0.0308(8) Uani 1 1 d .
H24 H 0.3191 0.2507 1.3011 0.037 Uiso 1 1 calc R
C25 C 0.2047(3) 0.2639(2) 1.1624(3) 0.0249(8) Uani 1 1 d .
C26 C 0.2682(3) 0.2394(2) 1.1117(3) 0.0263(8) Uani 1 1 d .
C27 C 0.2588(3) 0.1805(2) 0.9549(2) 0.0255(8) Uani 1 1 d .
H27 H 0.3136 0.2148 0.9488 0.031 Uiso 1 1 calc R
C28 C 0.3023(3) 0.0978(2) 1.0014(3) 0.0293(8) Uani 1 1 d .
C29 C 0.3760(3) 0.0496(3) 0.9972(3) 0.0423(10) Uani 1 1 d .
H29 H 0.4184 0.0628 0.9657 0.051 Uiso 1 1 calc R
C30 C 0.3774(4) -0.0261(3) 1.0505(4) 0.0566(13) Uani 1 1 d .
H30 H 0.4223 -0.0729 1.0626 0.068 Uiso 1 1 calc R
C31 C 0.3042(4) -0.0182(3) 1.0796(3) 0.0543(12) Uani 1 1 d .
H31 H 0.2875 -0.0600 1.1157 0.065 Uiso 1 1 calc R

loop_
_atom_site_aniso_label
_atom_site_aniso_U_11
_atom_site_aniso_U_22
_atom_site_aniso_U_33
_atom_site_aniso_U_23
_atom_site_aniso_U_13
_atom_site_aniso_U_12
Rh 0.02310(16) 0.02785(17) 0.02197(16) -0.00275(12) 0.00970(12) -0.00327(12)
Cl 0.0265(5) 0.0632(7) 0.0361(5) -0.0148(5) 0.0137(4) -0.0123(5)
P 0.0246(5) 0.0259(5) 0.0229(5) -0.0017(4) 0.0101(4) -0.0039(4)
O1 0.0353(15) 0.0295(14) 0.0411(16) 0.0009(12) 0.0158(13) -0.0079(12)
O2 0.0250(14) 0.0522(18) 0.0304(14) -0.0037(13) 0.0069(12) 0.0055(12)
O3 0.0218(13) 0.0442(16) 0.0264(13) -0.0028(12) 0.0065(11) 0.0011(11)
O4 0.0484(17) 0.0350(16) 0.0383(16) 0.0100(12) 0.0200(14) 0.0047(13)
N1 0.0218(15) 0.0285(16) 0.0229(15) 0.0013(12) 0.0072(12) 0.0031(12)
N2 0.0202(15) 0.0267(16) 0.0237(15) -0.0010(12) 0.0094(12) 0.0008(12)
C1 0.024(2) 0.054(3) 0.030(2) -0.0095(18) 0.0037(17) 0.0021(18)
C2 0.027(2) 0.044(2) 0.0237(19) -0.0018(17) 0.0035(16) -0.0123(17)
C3 0.041(2) 0.037(2) 0.026(2) -0.0062(17) 0.0076(18) -0.0030(18)
C4 0.052(3) 0.048(3) 0.026(2) 0.0007(18) 0.009(2) -0.004(2)
C5 0.051(3) 0.033(2) 0.029(2) 0.0040(17) 0.0052(19) 0.0029(19)
C6 0.055(3) 0.041(3) 0.028(2) -0.0017(17) 0.023(2) -0.014(2)
C7 0.034(2) 0.052(3) 0.025(2) -0.0078(18) 0.0169(17) -0.0001(19)
C8 0.0762(15) 0.0389(11) 0.0781(14) -0.0106(10) 0.0485(12) -0.0189(10)
C9 0.0762(15) 0.0389(11) 0.0781(14) -0.0106(10) 0.0485(12) -0.0189(10)
C10 0.0762(15) 0.0389(11) 0.0781(14) -0.0106(10) 0.0485(12) -0.0189(10)
C11 0.0762(15) 0.0389(11) 0.0781(14) -0.0106(10) 0.0485(12) -0.0189(10)
C12 0.0762(15) 0.0389(11) 0.0781(14) -0.0106(10) 0.0485(12) -0.0189(10)
C13 0.0762(15) 0.0389(11) 0.0781(14) -0.0106(10) 0.0485(12) -0.0189(10)
C14 0.0235(18) 0.032(2) 0.0172(17) -0.0017(14) 0.0059(14) -0.0014(15)
C15 0.0296(19) 0.028(2) 0.0226(18) -0.0025(15) 0.0086(16) -0.0032(15)
C16 0.045(3) 0.037(2) 0.039(2) 0.0101(19) 0.008(2) -0.0015(19)
C17 0.071(3) 0.034(2) 0.047(3) 0.011(2) 0.017(3) -0.010(2)
C18 0.056(3) 0.043(3) 0.041(2) 0.001(2) 0.023(2) -0.023(2)
C19 0.029(2) 0.0243(19) 0.032(2) -0.0015(15) 0.0150(17) -0.0003(15)
C20 0.0294(19) 0.0205(18) 0.033(2) -0.0035(15) 0.0178(16) -0.0055(15)
C21 0.027(2) 0.035(2) 0.039(2) -0.0040(17) 0.0184(18) -0.0031(16)
C22 0.040(2) 0.043(2) 0.037(2) -0.0083(18) 0.026(2) -0.0059(18)
C23 0.044(2) 0.041(2) 0.028(2) -0.0075(17) 0.0201(19) -0.0087(19)
C24 0.030(2) 0.033(2) 0.027(2) -0.0029(16) 0.0114(16) -0.0023(16)
C25 0.0281(19) 0.0221(18) 0.0269(19) -0.0028(14) 0.0142(16) -0.0062(14)
C26 0.030(2) 0.0245(19) 0.0254(19) -0.0009(15) 0.0123(16) -0.0032(15)
C27 0.0266(19) 0.0270(19) 0.0246(18) -0.0029(15) 0.0125(15) 0.0007(15)
C28 0.032(2) 0.027(2) 0.0244(19) -0.0005(15) 0.0081(16) 0.0007(16)
C29 0.044(2) 0.037(2) 0.044(2) -0.0055(19) 0.017(2) 0.0079(19)
C30 0.062(3) 0.035(3) 0.068(3) 0.008(2) 0.024(3) 0.018(2)
C31 0.066(3) 0.033(2) 0.053(3) 0.012(2) 0.016(3) 0.003(2)

loop_
_atom_type_symbol
_atom_type_description
_atom_type_scat_dispersion_real
_atom_type_scat_dispersion_imag
_atom_type_scat_source
C C 0.0033 0.0016 'International Tables Vol C Tables 4.2.6.8 and 6.1.1.4'
H H 0.0000 0.0000 'International Tables Vol C Tables 4.2.6.8 and 6.1.1.4'
N N 0.0061 0.0033 'International Tables Vol C Tables 4.2.6.8 and 6.1.1.4'
O O 0.0106 0.0060 'International Tables Vol C Tables 4.2.6.8 and 6.1.1.4'
P P 0.1023 0.0942 'International Tables Vol C Tables 4.2.6.8 and 6.1.1.4'
Rh Rh -1.1178 0.9187 'International Tables Vol C Tables 4.2.6.8 and 6.1.1.4'
Cl Cl 0.1484 0.1585 'International Tables Vol C Tables 4.2.6.8 and 6.1.1.4'

loop_
_geom_angle_atom_site_label_1
_geom_angle_atom_site_label_2
_geom_angle_atom_site_label_3
_geom_angle
C2 Rh C1 38.82(15)
C2 Rh C7 66.75(15)
C1 Rh C7 79.06(15)
C2 Rh C6 78.80(15)
C1 Rh C6 66.50(16)
C7 Rh C6 35.87(15)
C2 Rh P 98.38(11)
C1 Rh P 96.46(12)
C7 Rh P 161.39(11)
C6 Rh P 156.36(12)
C2 Rh Cl 155.29(12)
C1 Rh Cl 158.58(13)
C7 Rh Cl 95.43(10)
C6 Rh Cl 96.90(11)
P Rh Cl 94.88(4)
C8 P C14 104.68(15)
C8 P C27 104.47(17)
C14 P C27 90.38(15)
C8 P Rh 117.09(11)
C14 P Rh 117.79(11)
C27 P Rh 118.47(12)
C18 O1 C15 105.4(3)
C31 O4 C28 105.5(3)
C19 N1 N2 123.5(3)
C19 N1 C14 123.3(3)
N2 N1 C14 112.7(3)
C26 N2 N1 123.1(3)
C26 N2 C27 122.1(3)
N1 N2 C27 114.3(3)
C2 C1 C5 105.3(3)
C2 C1 Rh 70.6(2)
C5 C1 Rh 98.2(2)
C1 C2 C3 106.2(3)
C1 C2 Rh 70.6(2)
C3 C2 Rh 98.5(2)
C4 C3 C7 100.7(3)
C4 C3 C2 101.2(3)
C7 C3 C2 100.5(3)
C3 C4 C5 93.3(3)
C6 C5 C4 101.1(3)
C6 C5 C1 100.9(3)
C4 C5 C1 101.4(3)
C7 C6 C5 106.6(3)
C7 C6 Rh 72.0(2)
C5 C6 Rh 94.3(2)
C6 C7 C3 106.4(3)
C6 C7 Rh 72.2(2)
C3 C7 Rh 94.1(2)
C9 C8 C13 120.0
C9 C8 P 123.89(16)
C13 C8 P 116.11(16)
C10 C9 C8 120.0
C9 C10 C11 120.0
C12 C11 C10 120.0
C11 C12 C13 120.0
C12 C13 C8 120.0
N1 C14 C15 113.7(3)
N1 C14 P 102.7(2)
C15 C14 P 112.1(2)
C16 C15 O1 110.6(3)
C16 C15 C14 133.0(4)
O1 C15 C14 116.3(3)
C15 C16 C17 105.8(4)
C18 C17 C16 107.2(4)
C17 C18 O1 111.0(4)
O2 C19 N1 119.7(3)
O2 C19 C20 124.8(3)
N1 C19 C20 115.5(3)
C25 C20 C21 118.6(3)
C25 C20 C19 121.4(3)
C21 C20 C19 120.0(3)
C22 C21 C20 120.5(4)
C21 C22 C23 120.5(4)
C24 C23 C22 120.4(4)
C23 C24 C25 119.2(4)
C24 C25 C20 120.9(3)
C24 C25 C26 118.3(3)
C20 C25 C26 120.8(3)
O3 C26 N2 120.6(3)
O3 C26 C25 124.3(3)
N2 C26 C25 115.0(3)
N2 C27 C28 112.5(3)
N2 C27 P 105.7(2)
C28 C27 P 112.1(2)
C29 C28 O4 111.1(3)
C29 C28 C27 131.6(4)
O4 C28 C27 117.0(3)
C28 C29 C30 105.5(4)
C31 C30 C29 106.6(4)
C30 C31 O4 111.3(4)

loop_
_geom_bond_atom_site_label_1
_geom_bond_atom_site_label_2
_geom_bond_distance
Rh C2 2.093(4)
Rh C1 2.094(4)
Rh C7 2.203(4)
Rh C6 2.206(4)
Rh P 2.2467(9)
Rh Cl 2.3345(10)
P C8 1.818(2)
P C14 1.858(4)
P C27 1.874(4)
O1 C18 1.370(5)
O1 C15 1.370(4)
O2 C19 1.228(4)
O3 C26 1.219(4)
O4 C31 1.361(5)
O4 C28 1.364(4)
N1 C19 1.362(4)
N1 N2 1.411(4)
N1 C14 1.472(4)
N2 C26 1.362(4)
N2 C27 1.472(4)
C1 C2 1.392(6)
C1 C5 1.541(6)
C2 C3 1.540(5)
C3 C4 1.525(6)
C3 C7 1.538(5)
C4 C5 1.536(6)
C5 C6 1.520(6)
C6 C7 1.358(6)
C8 C9 1.3900
C8 C13 1.3900
C9 C10 1.3900
C10 C11 1.3900
C11 C12 1.3900
C12 C13 1.3900
C14 C15 1.478(5)
C15 C16 1.341(5)
C16 C17 1.425(6)
C17 C18 1.315(6)
C19 C20 1.458(5)
C20 C25 1.394(5)
C20 C21 1.403(5)
C21 C22 1.365(5)
C22 C23 1.388(6)
C23 C24 1.382(5)
C24 C25 1.392(5)
C25 C26 1.481(5)
C27 C28 1.488(5)
C28 C29 1.340(5)
C29 C30 1.433(6)
C30 C31 1.323(6)
